data_8104728
loop_
_publ_author_name
'Yang, Qing-Lin'
'Fu, Peng-Kun'
'Xiong, Ding-Qi'
'Zhang, Xiao-Yu'
'Jia, Mei-Mei'
'Dong, Xiu-Yan'

_publ_section_title
;
 Synthesis and crystal structure of
 poly[(\m3-2-(2-carboxylatophenyl)-1H-benzo[d]imidazole-5-carboxylato-\kO,O&#x2032;:O&#x2032;;:O&#x2033;,
 O&#x2033;&#x2032;)-(\m2-1-(4-(1Himidazol-1-yl)phenyl)-1H-imidazole-\k2N:N&#x2032;)cadmium(II)],
 C27H18CdN6O4
;
_journal_issue 4
_journal_name_full 'Zeitschrift f\"ur Kristallographie - New Crystal Structures'
_journal_page_first 839
_journal_page_last 841
_journal_paper_doi 10.1515/ncrs-2021-0098
_journal_volume 236
_journal_year 2021
_chemical_formula_moiety 'C27 H18 Cd N6 O4'
_chemical_formula_sum 'C27 H18 Cd N6 O4'
_chemical_formula_weight 602.87
_space_group_crystal_system triclinic
_space_group_IT_number 2
_space_group_name_Hall '-P 1'
_space_group_name_H-M_alt 'P -1'
_atom_sites_solution_hydrogens geom
_atom_sites_solution_primary iterative
_atom_sites_solution_secondary difmap
_cell_angle_alpha 89.778(5)
_cell_angle_beta 78.046(6)
_cell_angle_gamma 83.049(6)
_cell_formula_units_Z 2
_cell_length_a 10.2994(8)
_cell_length_b 10.7795(7)
_cell_length_c 11.0038(7)
_cell_measurement_reflns_used 2316
_cell_measurement_temperature 292.90(10)
_cell_measurement_theta_max 27.1570
_cell_measurement_theta_min 3.8070
_cell_volume 1186.11(15)
_computing_cell_refinement
;
CrysAlisPro, Agilent Technologies,
Version 1.171.37.33 (release 27-03-2014 CrysAlis171 .NET)
(compiled Mar 27 2014,17:12:48)
;
_computing_data_collection
;
CrysAlisPro, Agilent Technologies,
Version 1.171.37.33 (release 27-03-2014 CrysAlis171 .NET)
(compiled Mar 27 2014,17:12:48)
;
_computing_data_reduction
;
CrysAlisPro, Agilent Technologies,
Version 1.171.37.33 (release 27-03-2014 CrysAlis171 .NET)
(compiled Mar 27 2014,17:12:48)
;
_computing_molecular_graphics 'Olex2 (Dolomanov et al., 2009)'
_computing_publication_material 'Olex2 (Dolomanov et al., 2009)'
_computing_structure_refinement 'ShelXL (Sheldrick, 2015)'
_computing_structure_solution
;
Superflip (Palatinus & Chapuis, 2007;Palatinus & van der Lee, 2008;
Palatinus et al., 2012)
;
_diffrn_ambient_environment air
_diffrn_ambient_temperature 292.90(10)
_diffrn_detector 'CCD plate'
_diffrn_detector_area_resol_mean 16.0733
_diffrn_detector_type Eos
_diffrn_measured_fraction_theta_full 0.998
_diffrn_measured_fraction_theta_max 0.998
_diffrn_measurement_details
;
#__ type_ start__ end____ width___ exp.time_
  1 omega   67.00   93.00   1.0000    5.0000
omega____ theta____ kappa____ phi______ frames
    -       22.9430  178.0000   30.0000 26

#__ type_ start__ end____ width___ exp.time_
  2 omega   -1.00   92.00   1.0000    5.0000
omega____ theta____ kappa____ phi______ frames
    -       22.9430   57.0000 -180.0000 93

#__ type_ start__ end____ width___ exp.time_
  3 omega   14.00   40.00   1.0000    5.0000
omega____ theta____ kappa____ phi______ frames
    -       22.9430  -67.0000 -171.0000 26

#__ type_ start__ end____ width___ exp.time_
  4 omega  -16.00   26.00   1.0000    5.0000
omega____ theta____ kappa____ phi______ frames
    -      -19.1930  -99.0000  -60.0000 42

#__ type_ start__ end____ width___ exp.time_
  5 omega   -3.00   96.00   1.0000    5.0000
omega____ theta____ kappa____ phi______ frames
    -       22.9430   38.0000  -30.0000 99

#__ type_ start__ end____ width___ exp.time_
  6 omega  -47.00   47.00   1.0000    5.0000
omega____ theta____ kappa____ phi______ frames
    -       22.9430  -57.0000   30.0000 94
;
_diffrn_measurement_device 'four-circle diffractometer'
_diffrn_measurement_device_type 'SuperNova, Dual, Cu at zero, Eos'
_diffrn_measurement_method '\w scans'
_diffrn_orient_matrix_UB_11 0.0624506000
_diffrn_orient_matrix_UB_12 0.0240270000
_diffrn_orient_matrix_UB_13 -0.0124816000
_diffrn_orient_matrix_UB_21 0.0241783000
_diffrn_orient_matrix_UB_22 -0.0448451000
_diffrn_orient_matrix_UB_23 -0.0489464000
_diffrn_orient_matrix_UB_31 -0.0233819000
_diffrn_orient_matrix_UB_32 0.0425188000
_diffrn_orient_matrix_UB_33 -0.0423293000
_diffrn_radiation_monochromator mirror
_diffrn_radiation_probe x-ray
_diffrn_radiation_type MoK\a
_diffrn_radiation_wavelength 0.71073
_diffrn_reflns_av_R_equivalents 0.0338
_diffrn_reflns_av_unetI/netI 0.0658
_diffrn_reflns_limit_h_max 12
_diffrn_reflns_limit_h_min -11
_diffrn_reflns_limit_k_max 13
_diffrn_reflns_limit_k_min -13
_diffrn_reflns_limit_l_max 13
_diffrn_reflns_limit_l_min -13
_diffrn_reflns_number 7660
_diffrn_reflns_theta_full 26.02
_diffrn_reflns_theta_max 26.02
_diffrn_reflns_theta_min 3.44
_diffrn_source 'SuperNova (Mo) X-ray Source'
_exptl_absorpt_coefficient_mu 0.969
_exptl_absorpt_correction_T_max 1.00000
_exptl_absorpt_correction_T_min 0.90097
_exptl_absorpt_correction_type multi-scan
_exptl_absorpt_process_details
;
CrysAlisPro, Agilent Technologies,
Version 1.171.37.33 (release 27-03-2014 CrysAlis171 .NET)
(compiled Mar 27 2014,17:12:48)
Empirical absorption correction using spherical harmonics,
 implemented in SCALE3 ABSPACK scaling algorithm.
;
_exptl_crystal_colour 'clear light colourless'
_exptl_crystal_colour_lustre clear
_exptl_crystal_colour_modifier light
_exptl_crystal_colour_primary colourless
_exptl_crystal_density_diffrn 1.688
_exptl_crystal_density_method 'not measured'
_exptl_crystal_description block
_exptl_crystal_F_000 604
_exptl_crystal_size_max 0.15
_exptl_crystal_size_mid 0.05
_exptl_crystal_size_min 0.03
_refine_diff_density_max 0.468
_refine_diff_density_min -0.472
_refine_diff_density_rms 0.091
_refine_ls_extinction_method none
_refine_ls_goodness_of_fit_ref 1.037
_refine_ls_hydrogen_treatment mixed
_refine_ls_matrix_type full
_refine_ls_number_parameters 347
_refine_ls_number_reflns 4667
_refine_ls_number_restraints 0
_refine_ls_restrained_S_all 1.037
_refine_ls_R_factor_all 0.0526
_refine_ls_R_factor_gt 0.0402
_refine_ls_shift/su_max 0.002
_refine_ls_shift/su_mean 0.000
_refine_ls_structure_factor_coef Fsqd
_refine_ls_weighting_details 'calc w=1/[\s^2^(Fo^2^)+(0.0243P)^2^+0.0000P] where P=(Fo^2^+2Fc^2^)/3'
_refine_ls_weighting_scheme calc
_refine_ls_wR_factor_gt 0.0726
_refine_ls_wR_factor_ref 0.0809
_reflns_number_gt 3885
_reflns_number_total 4667
_reflns_threshold_expression >2sigma(I)
_cod_data_source_file suppl_j_ncrs-2021-0098_suppl.cif
_cod_data_source_block dongxy_4
_cod_original_cell_volume 1186.11(14)
_cod_database_code 8104728
_reflns_odcompleteness_completeness 99.77
_reflns_odcompleteness_iscentric 1
_reflns_odcompleteness_theta 26.32
_olex2_refinement_description
;
1. Fixed Uiso
 At 1.2 times of:
  All C(H) groups
2.a Aromatic/amide H refined with riding coordinates:
 C3(H3), C4(H4), C7(H7), C11(H11), C12(H12), C13(H13), C14(H14), C16(H16),
 C17(H17), C18(H18), C20(H20), C21(H21), C23(H23), C24(H24), C25(H25), C26(H26),
  C27(H27)
;

loop_
_space_group_symop_id
_space_group_symop_operation_xyz
1 'x, y, z'
2 '-x, -y, -z'

loop_
_atom_site_label
_atom_site_type_symbol
_atom_site_fract_x
_atom_site_fract_y
_atom_site_fract_z
_atom_site_U_iso_or_equiv
_atom_site_adp_type
_atom_site_occupancy
_atom_site_calc_flag
_atom_site_disorder_assembly
_atom_site_disorder_group
_atom_site_refinement_flags_posn
Cd1 Cd 0.07870(3) 0.08646(2) 1.11764(2) 0.02983(10) Uani 1 d . . .
O1 O 0.0880(3) 0.2410(2) 0.9673(2) 0.0399(7) Uani 1 d . . .
O2 O 0.0627(3) 0.0642(2) 0.8808(3) 0.0452(7) Uani 1 d . . .
O3 O -0.1243(3) 0.9317(2) 0.6747(2) 0.0453(7) Uani 1 d . . .
O4 O -0.2198(3) 0.7908(2) 0.7931(2) 0.0356(6) Uani 1 d . . .
N1 N -0.1693(3) 0.4621(3) 0.5266(3) 0.0341(7) Uani 1 d . . .
N2 N -0.1408(3) 0.5637(3) 0.6943(3) 0.0286(7) Uani 1 d . . .
H2 H -0.153(4) 0.624(3) 0.748(3) 0.040(12) Uiso 1 d . . .
N3 N 0.2619(3) -0.0586(2) 1.0534(3) 0.0346(8) Uani 1 d . . .
N4 N 0.4189(3) -0.2162(2) 1.0534(3) 0.0319(7) Uani 1 d . . .
N5 N 0.7133(3) -0.6384(2) 1.2120(3) 0.0343(8) Uani 1 d . . .
N6 N 0.8790(3) -0.7905(2) 1.2025(3) 0.0370(8) Uani 1 d . . .
C1 C 0.0573(4) 0.1818(3) 0.8807(4) 0.0327(9) Uani 1 d . . .
C2 C 0.0084(3) 0.2535(3) 0.7789(3) 0.0289(8) Uani 1 d . . .
C3 C -0.0069(4) 0.1912(3) 0.6727(3) 0.0340(9) Uani 1 d . . .
H3 H 0.0217 0.1059 0.6629 0.041 Uiso 1 calc . . R
C4 C -0.0630(4) 0.2516(3) 0.5820(3) 0.0355(9) Uani 1 d . . .
H4 H -0.0726 0.2086 0.5119 0.043 Uiso 1 calc . . R
C5 C -0.1048(4) 0.3796(3) 0.5987(3) 0.0295(8) Uani 1 d . . .
C6 C -0.0869(3) 0.4415(3) 0.7042(3) 0.0273(8) Uani 1 d . . .
C7 C -0.0302(4) 0.3819(3) 0.7955(3) 0.0313(8) Uani 1 d . . .
H7 H -0.0183 0.4252 0.8645 0.038 Uiso 1 calc . . R
C8 C -0.1878(4) 0.5703(3) 0.5875(3) 0.0293(8) Uani 1 d . . .
C9 C -0.2560(4) 0.6854(3) 0.5425(3) 0.0325(9) Uani 1 d . . .
C10 C -0.2557(4) 0.8082(3) 0.5850(3) 0.0309(8) Uani 1 d . . .
C11 C -0.3143(4) 0.9067(3) 0.5242(4) 0.0437(11) Uani 1 d . . .
H11 H -0.3129 0.9883 0.5505 0.052 Uiso 1 calc . . R
C12 C -0.3740(5) 0.8866(4) 0.4266(4) 0.0550(13) Uani 1 d . . .
H12 H -0.4135 0.9539 0.3884 0.066 Uiso 1 calc . . R
C13 C -0.3751(5) 0.7668(4) 0.3857(4) 0.0583(13) Uani 1 d . . .
H13 H -0.4158 0.7526 0.3199 0.070 Uiso 1 calc . . R
C14 C -0.3158(4) 0.6673(4) 0.4423(4) 0.0444(11) Uani 1 d . . .
H14 H -0.3156 0.5865 0.4129 0.053 Uiso 1 calc . . R
C15 C -0.1957(4) 0.8449(3) 0.6913(3) 0.0316(9) Uani 1 d . . .
C16 C 0.3500(4) -0.0651(3) 0.9421(4) 0.0406(10) Uani 1 d . . .
H16 H 0.3432 -0.0118 0.8764 0.049 Uiso 1 calc . . R
C17 C 0.3056(4) -0.1513(3) 1.1187(3) 0.0356(9) Uani 1 d . . .
H17 H 0.2642 -0.1695 1.1990 0.043 Uiso 1 calc . . R
C18 C 0.4484(4) -0.1598(3) 0.9407(4) 0.0409(10) Uani 1 d . . .
H18 H 0.5217 -0.1824 0.8763 0.049 Uiso 1 calc . . R
C19 C 0.4932(4) -0.3246(3) 1.0944(3) 0.0293(8) Uani 1 d . . .
C20 C 0.6305(4) -0.3391(3) 1.0611(3) 0.0347(9) Uani 1 d . . .
H20 H 0.6746 -0.2806 1.0116 0.042 Uiso 1 calc . . R
C21 C 0.7026(4) -0.4423(3) 1.1024(3) 0.0360(9) Uani 1 d . . .
H21 H 0.7956 -0.4523 1.0816 0.043 Uiso 1 calc . . R
C22 C 0.6369(4) -0.5299(3) 1.1739(3) 0.0310(9) Uani 1 d . . .
C23 C 0.5005(4) -0.5141(3) 1.2070(4) 0.0453(11) Uani 1 d . . .
H23 H 0.4564 -0.5724 1.2568 0.054 Uiso 1 calc . . R
C24 C 0.4275(4) -0.4110(3) 1.1665(4) 0.0457(11) Uani 1 d . . .
H24 H 0.3345 -0.4008 1.1881 0.055 Uiso 1 calc . . R
C25 C 0.8340(4) -0.6901(3) 1.1485(4) 0.0403(10) Uani 1 d . . .
H25 H 0.8798 -0.6585 1.0754 0.048 Uiso 1 calc . . R
C26 C 0.7818(4) -0.8046(3) 1.3043(4) 0.0425(10) Uani 1 d . . .
H26 H 0.7857 -0.8690 1.3605 0.051 Uiso 1 calc . . R
C27 C 0.6787(4) -0.7123(3) 1.3127(4) 0.0445(11) Uani 1 d . . .
H27 H 0.6007 -0.7012 1.3738 0.053 Uiso 1 calc . . R

loop_
_atom_site_aniso_label
_atom_site_aniso_U_11
_atom_site_aniso_U_22
_atom_site_aniso_U_33
_atom_site_aniso_U_23
_atom_site_aniso_U_13
_atom_site_aniso_U_12
Cd1 0.02685(17) 0.02081(14) 0.04194(18) 0.00211(11) -0.01150(12) 0.00412(10)
O1 0.0388(18) 0.0373(15) 0.0463(17) 0.0123(12) -0.0154(14) -0.0040(12)
O2 0.0444(18) 0.0247(14) 0.072(2) 0.0174(12) -0.0232(15) -0.0052(11)
O3 0.051(2) 0.0393(15) 0.0478(18) 0.0048(12) -0.0107(14) -0.0146(13)
O4 0.0487(18) 0.0312(13) 0.0265(14) 0.0016(11) -0.0096(12) -0.0007(11)
N1 0.040(2) 0.0316(17) 0.0310(18) 0.0020(13) -0.0076(15) -0.0040(13)
N2 0.0313(19) 0.0234(16) 0.0309(18) 0.0005(13) -0.0093(14) 0.0020(12)
N3 0.032(2) 0.0301(16) 0.043(2) -0.0014(13) -0.0148(15) 0.0064(13)
N4 0.0234(18) 0.0296(16) 0.0400(19) -0.0007(13) -0.0070(14) 0.0086(12)
N5 0.0302(19) 0.0272(16) 0.0421(19) 0.0015(13) -0.0059(15) 0.0066(13)
N6 0.032(2) 0.0251(16) 0.052(2) 0.0052(14) -0.0112(16) 0.0063(13)
C1 0.018(2) 0.032(2) 0.047(2) 0.0132(17) -0.0051(17) -0.0018(14)
C2 0.025(2) 0.0218(17) 0.039(2) 0.0081(15) -0.0029(16) -0.0048(14)
C3 0.036(2) 0.0203(18) 0.042(2) 0.0009(15) -0.0006(18) -0.0019(15)
C4 0.041(3) 0.029(2) 0.033(2) -0.0046(15) 0.0002(18) -0.0043(16)
C5 0.029(2) 0.0287(19) 0.029(2) 0.0037(15) -0.0030(16) -0.0031(15)
C6 0.027(2) 0.0215(17) 0.033(2) 0.0039(14) -0.0052(16) -0.0014(14)
C7 0.031(2) 0.0271(18) 0.036(2) 0.0017(15) -0.0082(17) 0.0012(15)
C8 0.028(2) 0.0291(19) 0.030(2) 0.0039(15) -0.0067(16) -0.0022(14)
C9 0.029(2) 0.035(2) 0.033(2) 0.0068(16) -0.0061(17) 0.0011(15)
C10 0.033(2) 0.0283(19) 0.030(2) 0.0045(15) -0.0045(16) 0.0014(15)
C11 0.050(3) 0.035(2) 0.043(3) 0.0013(18) -0.010(2) 0.0068(18)
C12 0.062(3) 0.056(3) 0.044(3) 0.006(2) -0.022(2) 0.023(2)
C13 0.072(4) 0.064(3) 0.045(3) 0.000(2) -0.035(3) 0.010(2)
C14 0.055(3) 0.042(2) 0.040(2) -0.0021(18) -0.025(2) 0.0008(19)
C15 0.028(2) 0.0260(19) 0.036(2) -0.0009(16) -0.0033(17) 0.0068(15)
C16 0.039(3) 0.040(2) 0.040(2) 0.0055(17) -0.0111(19) 0.0081(17)
C17 0.030(2) 0.033(2) 0.040(2) 0.0005(16) -0.0059(18) 0.0105(16)
C18 0.038(3) 0.043(2) 0.035(2) 0.0051(17) 0.0004(18) 0.0071(18)
C19 0.024(2) 0.0260(18) 0.037(2) -0.0022(15) -0.0086(16) 0.0056(14)
C20 0.028(2) 0.0267(19) 0.047(2) 0.0050(16) -0.0063(18) 0.0030(15)
C21 0.021(2) 0.032(2) 0.051(3) 0.0041(17) -0.0026(17) 0.0043(15)
C22 0.026(2) 0.0234(18) 0.042(2) -0.0012(15) -0.0076(17) 0.0062(14)
C23 0.026(2) 0.034(2) 0.068(3) 0.0160(19) 0.002(2) 0.0052(16)
C24 0.017(2) 0.046(2) 0.066(3) 0.016(2) 0.0030(19) 0.0046(16)
C25 0.030(2) 0.030(2) 0.055(3) 0.0085(18) -0.0022(19) 0.0065(16)
C26 0.049(3) 0.033(2) 0.043(2) 0.0110(17) -0.011(2) 0.0056(18)
C27 0.047(3) 0.043(2) 0.037(2) 0.0096(18) 0.001(2) 0.0045(19)

loop_
_atom_type_symbol
_atom_type_description
_atom_type_scat_dispersion_real
_atom_type_scat_dispersion_imag
_atom_type_scat_source
C C 0.0033 0.0016 'International Tables Vol C Tables 4.2.6.8 and 6.1.1.4'
H H 0.0000 0.0000 'International Tables Vol C Tables 4.2.6.8 and 6.1.1.4'
Cd Cd -0.8075 1.2024 'International Tables Vol C Tables 4.2.6.8 and 6.1.1.4'
N N 0.0061 0.0033 'International Tables Vol C Tables 4.2.6.8 and 6.1.1.4'
O O 0.0106 0.0060 'International Tables Vol C Tables 4.2.6.8 and 6.1.1.4'

loop_
_geom_angle_atom_site_label_1
_geom_angle_atom_site_label_2
_geom_angle_atom_site_label_3
_geom_angle
_geom_angle_site_symmetry_1
_geom_angle_site_symmetry_3
O1 Cd1 O3 135.76(9) . 2_567
O1 Cd1 O4 84.49(9) . 2_567
O2 Cd1 O1 119.72(9) 2_557 .
O2 Cd1 O3 101.16(9) 2_557 2_567
O2 Cd1 O4 154.73(9) 2_557 2_567
O2 Cd1 N6 82.14(10) 2_557 1_465
O4 Cd1 O3 53.57(8) 2_567 2_567
N3 Cd1 O1 106.79(10) . .
N3 Cd1 O2 90.99(10) . 2_557
N3 Cd1 O3 87.37(10) . 2_567
N3 Cd1 O4 88.28(10) . 2_567
N3 Cd1 N6 171.08(10) . 1_465
N6 Cd1 O1 81.66(10) 1_465 .
N6 Cd1 O3 88.38(10) 1_465 2_567
N6 Cd1 O4 95.50(10) 1_465 2_567
C1 O1 Cd1 99.8(2) . .
C1 O2 Cd1 138.8(2) . 2_557
C15 O3 Cd1 92.2(2) . 2_567
C15 O4 Cd1 92.2(2) . 2_567
C8 N1 C5 104.4(3) . .
C6 N2 H2 128(2) . .
C8 N2 H2 124(2) . .
C8 N2 C6 107.0(3) . .
C16 N3 Cd1 127.4(2) . .
C17 N3 Cd1 126.7(2) . .
C17 N3 C16 105.8(3) . .
C17 N4 C18 106.9(3) . .
C17 N4 C19 126.3(3) . .
C18 N4 C19 126.8(3) . .
C25 N5 C22 124.7(3) . .
C25 N5 C27 106.7(3) . .
C27 N5 C22 128.5(3) . .
C25 N6 Cd1 122.8(3) . 1_645
C25 N6 C26 105.2(3) . .
C26 N6 Cd1 131.9(2) . 1_645
O1 C1 O2 121.3(3) . .
O1 C1 C2 119.0(3) . .
O2 C1 C2 119.6(4) . .
C3 C2 C1 120.3(3) . .
C7 C2 C1 119.0(3) . .
C7 C2 C3 120.6(3) . .
C2 C3 H3 118.9 . .
C4 C3 C2 122.2(3) . .
C4 C3 H3 118.9 . .
C3 C4 H4 121.1 . .
C3 C4 C5 117.8(3) . .
C5 C4 H4 121.1 . .
N1 C5 C4 130.2(3) . .
N1 C5 C6 110.2(3) . .
C4 C5 C6 119.6(3) . .
N2 C6 C5 105.1(3) . .
N2 C6 C7 131.7(3) . .
C7 C6 C5 123.1(3) . .
C2 C7 H7 121.6 . .
C6 C7 C2 116.7(3) . .
C6 C7 H7 121.6 . .
N1 C8 N2 113.2(3) . .
N1 C8 C9 122.2(3) . .
N2 C8 C9 124.6(3) . .
C10 C9 C8 126.0(3) . .
C14 C9 C8 115.1(3) . .
C14 C9 C10 118.6(3) . .
C9 C10 C15 125.7(3) . .
C11 C10 C9 118.5(4) . .
C11 C10 C15 115.8(3) . .
C10 C11 H11 119.1 . .
C12 C11 C10 121.9(4) . .
C12 C11 H11 119.1 . .
C11 C12 H12 120.2 . .
C13 C12 C11 119.6(4) . .
C13 C12 H12 120.2 . .
C12 C13 H13 120.0 . .
C12 C13 C14 119.9(4) . .
C14 C13 H13 120.0 . .
C9 C14 H14 119.3 . .
C13 C14 C9 121.4(4) . .
C13 C14 H14 119.3 . .
O3 C15 O4 122.0(4) . .
O3 C15 C10 117.7(3) . .
O4 C15 C10 120.3(3) . .
N3 C16 H16 124.9 . .
C18 C16 N3 110.2(3) . .
C18 C16 H16 124.9 . .
N3 C17 N4 111.0(3) . .
N3 C17 H17 124.5 . .
N4 C17 H17 124.5 . .
N4 C18 H18 127.0 . .
C16 C18 N4 106.1(3) . .
C16 C18 H18 127.0 . .
C20 C19 N4 119.0(3) . .
C24 C19 N4 120.2(3) . .
C24 C19 C20 120.8(3) . .
C19 C20 H20 120.4 . .
C19 C20 C21 119.1(3) . .
C21 C20 H20 120.4 . .
C20 C21 H21 119.9 . .
C22 C21 C20 120.2(3) . .
C22 C21 H21 119.9 . .
C21 C22 N5 119.3(3) . .
C23 C22 N5 120.6(3) . .
C23 C22 C21 120.1(3) . .
C22 C23 H23 119.9 . .
C22 C23 C24 120.2(3) . .
C24 C23 H23 119.9 . .
C19 C24 C23 119.6(3) . .
C19 C24 H24 120.2 . .
C23 C24 H24 120.2 . .
N5 C25 H25 124.1 . .
N6 C25 N5 111.8(3) . .
N6 C25 H25 124.1 . .
N6 C26 H26 124.6 . .
C27 C26 N6 110.8(3) . .
C27 C26 H26 124.6 . .
N5 C27 H27 127.2 . .
C26 C27 N5 105.6(3) . .
C26 C27 H27 127.2 . .

loop_
_geom_bond_atom_site_label_1
_geom_bond_atom_site_label_2
_geom_bond_distance
_geom_bond_site_symmetry_2
Cd1 O1 2.339(2) .
Cd1 O2 2.307(3) 2_557
Cd1 O3 2.429(3) 2_567
Cd1 O4 2.428(3) 2_567
Cd1 N3 2.290(3) .
Cd1 N6 2.327(3) 1_465
O1 C1 1.262(4) .
O2 Cd1 2.307(3) 2_557
O2 C1 1.263(4) .
O3 Cd1 2.429(3) 2_567
O3 C15 1.249(4) .
O4 Cd1 2.428(3) 2_567
O4 C15 1.253(4) .
N1 C5 1.390(4) .
N1 C8 1.321(4) .
N2 H2 0.86(4) .
N2 C6 1.379(4) .
N2 C8 1.359(4) .
N3 C16 1.362(5) .
N3 C17 1.317(4) .
N4 C17 1.351(4) .
N4 C18 1.372(4) .
N4 C19 1.442(4) .
N5 C22 1.440(4) .
N5 C25 1.349(4) .
N5 C27 1.374(4) .
N6 Cd1 2.327(3) 1_645
N6 C25 1.314(4) .
N6 C26 1.361(5) .
C1 C2 1.496(5) .
C2 C3 1.397(5) .
C2 C7 1.394(4) .
C3 H3 0.9300 .
C3 C4 1.378(5) .
C4 H4 0.9300 .
C4 C5 1.395(4) .
C5 C6 1.397(5) .
C6 C7 1.382(4) .
C7 H7 0.9300 .
C8 C9 1.485(4) .
C9 C10 1.406(5) .
C9 C14 1.395(5) .
C10 C11 1.395(4) .
C10 C15 1.507(5) .
C11 H11 0.9300 .
C11 C12 1.374(6) .
C12 H12 0.9300 .
C12 C13 1.372(6) .
C13 H13 0.9300 .
C13 C14 1.380(5) .
C14 H14 0.9300 .
C16 H16 0.9300 .
C16 C18 1.347(5) .
C17 H17 0.9300 .
C18 H18 0.9300 .
C19 C20 1.375(5) .
C19 C24 1.371(5) .
C20 H20 0.9300 .
C20 C21 1.390(4) .
C21 H21 0.9300 .
C21 C22 1.378(5) .
C22 C23 1.365(5) .
C23 H23 0.9300 .
C23 C24 1.390(5) .
C24 H24 0.9300 .
C25 H25 0.9300 .
C26 H26 0.9300 .
C26 C27 1.353(5) .
C27 H27 0.9300 .

loop_
_geom_torsion_atom_site_label_1
_geom_torsion_atom_site_label_2
_geom_torsion_atom_site_label_3
_geom_torsion_atom_site_label_4
_geom_torsion
_geom_torsion_site_symmetry_1
_geom_torsion_site_symmetry_2
_geom_torsion_site_symmetry_3
_geom_torsion_site_symmetry_4
Cd1 O1 C1 O2 -16.7(4) . . . .
Cd1 O1 C1 C2 160.9(3) . . . .
Cd1 O2 C1 O1 119.6(4) 2_557 . . .
Cd1 O2 C1 C2 -57.9(5) 2_557 . . .
Cd1 O3 C15 O4 2.6(4) 2_567 . . .
Cd1 O3 C15 C10 -178.9(3) 2_567 . . .
Cd1 O4 C15 O3 -2.6(4) 2_567 . . .
Cd1 O4 C15 C10 178.9(3) 2_567 . . .
Cd1 N3 C16 C18 177.0(3) . . . .
Cd1 N3 C17 N4 -177.9(2) . . . .
Cd1 N6 C25 N5 176.8(2) 1_645 . . .
Cd1 N6 C26 C27 -176.0(3) 1_645 . . .
O1 Cd1 N3 C16 -8.3(4) . . . .
O1 Cd1 N3 C17 169.5(3) . . . .
O1 C1 C2 C3 170.2(3) . . . .
O1 C1 C2 C7 -14.1(5) . . . .
O2 Cd1 O1 C1 -28.4(3) 2_557 . . .
O2 Cd1 N3 C16 113.2(3) 2_557 . . .
O2 Cd1 N3 C17 -68.9(3) 2_557 . . .
O2 C1 C2 C3 -12.2(5) . . . .
O2 C1 C2 C7 163.5(3) . . . .
O3 Cd1 O1 C1 176.7(2) 2_567 . . .
O3 Cd1 N3 C16 -145.7(3) 2_567 . . .
O3 Cd1 N3 C17 32.2(3) 2_567 . . .
O4 Cd1 O1 C1 159.2(2) 2_567 . . .
O4 Cd1 N3 C16 -92.1(3) 2_567 . . .
O4 Cd1 N3 C17 85.8(3) 2_567 . . .
N1 C5 C6 N2 -0.5(4) . . . .
N1 C5 C6 C7 177.4(3) . . . .
N1 C8 C9 C10 -165.7(4) . . . .
N1 C8 C9 C14 8.9(5) . . . .
N2 C6 C7 C2 176.5(4) . . . .
N2 C8 C9 C10 15.6(6) . . . .
N2 C8 C9 C14 -169.8(4) . . . .
N3 Cd1 O1 C1 72.7(2) . . . .
N3 C16 C18 N4 1.6(5) . . . .
N4 C19 C20 C21 178.8(3) . . . .
N4 C19 C24 C23 -179.0(4) . . . .
N5 C22 C23 C24 -178.0(4) . . . .
N6 Cd1 O1 C1 -104.4(2) 1_465 . . .
N6 Cd1 N3 C16 152.7(6) 1_465 . . .
N6 Cd1 N3 C17 -29.4(9) 1_465 . . .
N6 C26 C27 N5 0.1(5) . . . .
C1 C2 C3 C4 174.0(3) . . . .
C1 C2 C7 C6 -173.8(3) . . . .
C2 C3 C4 C5 0.2(6) . . . .
C3 C2 C7 C6 1.9(5) . . . .
C3 C4 C5 N1 -176.7(4) . . . .
C3 C4 C5 C6 1.0(5) . . . .
C4 C5 C6 N2 -178.6(3) . . . .
C4 C5 C6 C7 -0.7(6) . . . .
C5 N1 C8 N2 -0.4(4) . . . .
C5 N1 C8 C9 -179.3(3) . . . .
C5 C6 C7 C2 -0.7(5) . . . .
C6 N2 C8 N1 0.2(4) . . . .
C6 N2 C8 C9 179.0(3) . . . .
C7 C2 C3 C4 -1.6(6) . . . .
C8 N1 C5 C4 178.4(4) . . . .
C8 N1 C5 C6 0.6(4) . . . .
C8 N2 C6 C5 0.2(4) . . . .
C8 N2 C6 C7 -177.4(4) . . . .
C8 C9 C10 C11 173.9(4) . . . .
C8 C9 C10 C15 -5.3(6) . . . .
C8 C9 C14 C13 -175.8(4) . . . .
C9 C10 C11 C12 1.4(6) . . . .
C9 C10 C15 O3 133.5(4) . . . .
C9 C10 C15 O4 -47.9(5) . . . .
C10 C9 C14 C13 -0.7(6) . . . .
C10 C11 C12 C13 -0.9(7) . . . .
C11 C10 C15 O3 -45.8(5) . . . .
C11 C10 C15 O4 132.8(4) . . . .
C11 C12 C13 C14 -0.3(7) . . . .
C12 C13 C14 C9 1.1(7) . . . .
C14 C9 C10 C11 -0.6(5) . . . .
C14 C9 C10 C15 -179.9(4) . . . .
C15 C10 C11 C12 -179.3(4) . . . .
C16 N3 C17 N4 0.3(5) . . . .
C17 N3 C16 C18 -1.2(5) . . . .
C17 N4 C18 C16 -1.4(5) . . . .
C17 N4 C19 C20 -143.2(4) . . . .
C17 N4 C19 C24 36.2(6) . . . .
C18 N4 C17 N3 0.6(5) . . . .
C18 N4 C19 C20 37.4(6) . . . .
C18 N4 C19 C24 -143.2(4) . . . .
C19 N4 C17 N3 -178.9(3) . . . .
C19 N4 C18 C16 178.1(4) . . . .
C19 C20 C21 C22 1.1(6) . . . .
C20 C19 C24 C23 0.4(6) . . . .
C20 C21 C22 N5 177.8(3) . . . .
C20 C21 C22 C23 -1.5(6) . . . .
C21 C22 C23 C24 1.4(6) . . . .
C22 N5 C25 N6 -178.0(3) . . . .
C22 N5 C27 C26 177.5(4) . . . .
C22 C23 C24 C19 -0.8(7) . . . .
C24 C19 C20 C21 -0.5(6) . . . .
C25 N5 C22 C21 -27.9(6) . . . .
C25 N5 C22 C23 151.5(4) . . . .
C25 N5 C27 C26 0.4(5) . . . .
C25 N6 C26 C27 -0.6(5) . . . .
C26 N6 C25 N5 0.8(5) . . . .
C27 N5 C22 C21 155.5(4) . . . .
C27 N5 C22 C23 -25.1(6) . . . .
C27 N5 C25 N6 -0.8(5) . . . .
